data_4335063
loop_
_publ_author_name
'Peter Comba'
'Michael Morgen'
'Hubert Wadepohl'

_publ_section_title
;
 Tuning of the Properties of Transition-Metal Bispidine Complexes by
 Variation of the Basicity of the Aromatic Donor Groups
;
_journal_name_full 'Inorganic Chemistry'
_journal_page_first 6481
_journal_page_last 6501
_journal_paper_doi 10.1021/ic4004214
_journal_volume 52
_journal_year 2013
_chemical_formula_sum 'C18 H19 N5 O5'
_chemical_formula_weight 385.38
_space_group_IT_number 14
_symmetry_cell_setting monoclinic
_symmetry_Int_Tables_number 14
_symmetry_space_group_name_Hall '-P 2ybc'
_symmetry_space_group_name_H-M 'P 1 21/c 1'
_atom_sites_solution_hydrogens geom
_atom_sites_solution_primary dual
_atom_sites_solution_secondary difmap
_audit_block_code co_mimo34
_audit_creation_method SHELXL-97
_cell_angle_alpha 90.00
_cell_angle_beta 92.223(12)
_cell_angle_gamma 90.00
_cell_formula_units_Z 4
_cell_length_a 9.953(5)
_cell_length_b 10.320(5)
_cell_length_c 17.131(8)
_cell_measurement_reflns_used 8181
_cell_measurement_temperature 100(2)
_cell_measurement_theta_max 31.96
_cell_measurement_theta_min 2.30
_cell_volume 1758.3(15)
_computing_cell_refinement
;
SAINT (Bruker AXS, 1997-2008). Includes estimated systematic errors
 of the unit cell constants from Monte Carlo simulations.
;
_computing_data_collection 'SMART-5.631 (Bruker AXS, 2003)'
_computing_data_reduction 'SAINT (Bruker AXS, 1997-2008); SADABS (Bruker AXS, 2008)'
_computing_publication_material 'SHELXL-97 (Sheldrick, 1997)'
_computing_structure_refinement 'SHELXL-97 (Sheldrick, 1997)'
_computing_structure_solution 'SUPERFLIP (Palatinus, 2007-2009)'
_diffrn_ambient_environment 'perfluoro polyether oil'
_diffrn_ambient_temperature 100(2)
_diffrn_detector 'CCD plate'
_diffrn_detector_area_resol_mean 8.19
_diffrn_detector_type CCD-PXL-KAF2
_diffrn_measured_fraction_theta_full 0.987
_diffrn_measured_fraction_theta_max 0.951
_diffrn_measurement_device 'three-circle diffractometer'
_diffrn_measurement_device_type 'Bruker AXS Smart 1000'
_diffrn_measurement_method '\f- and \w-scans'
_diffrn_measurement_specimen_support 'polyimid foil'
_diffrn_radiation_monochromator graphite
_diffrn_radiation_probe x-ray
_diffrn_radiation_type MoK\a
_diffrn_radiation_wavelength 0.71073
_diffrn_reflns_av_R_equivalents 0.0483
_diffrn_reflns_av_sigmaI/netI 0.0322
_diffrn_reflns_limit_h_max 14
_diffrn_reflns_limit_h_min -14
_diffrn_reflns_limit_k_max 15
_diffrn_reflns_limit_k_min 0
_diffrn_reflns_limit_l_max 25
_diffrn_reflns_limit_l_min 0
_diffrn_reflns_number 44215
_diffrn_reflns_theta_full 31.51
_diffrn_reflns_theta_max 32.23
_diffrn_reflns_theta_min 2.05
_diffrn_source 'fine-focus sealed tube'
_exptl_absorpt_coefficient_mu 0.109
_exptl_absorpt_correction_T_max 0.8623
_exptl_absorpt_correction_T_min 0.8114
_exptl_absorpt_correction_type multi-scan
_exptl_absorpt_process_details
;
multi-scan from symmetry-related measurements (Blessing 1995)
SADABS (Sheldrick & Bruker AXS, 2004-2008)
;
_exptl_crystal_colour colourless
_exptl_crystal_density_diffrn 1.456
_exptl_crystal_description irregular
_exptl_crystal_F_000 808
_exptl_crystal_size_max 0.21
_exptl_crystal_size_mid 0.16
_exptl_crystal_size_min 0.10
_refine_diff_density_max 0.563
_refine_diff_density_min -0.241
_refine_diff_density_rms 0.069
_refine_ls_abs_structure_details 'Flack H D (1983), Acta Cryst. A39, 876-881'
_refine_ls_extinction_method none
_refine_ls_goodness_of_fit_ref 1.024
_refine_ls_hydrogen_treatment constr
_refine_ls_matrix_type full
_refine_ls_number_parameters 257
_refine_ls_number_reflns 5920
_refine_ls_number_restraints 0
_refine_ls_restrained_S_all 1.024
_refine_ls_R_factor_all 0.0679
_refine_ls_R_factor_gt 0.0481
_refine_ls_shift/su_max 0.001
_refine_ls_shift/su_mean 0.000
_refine_ls_structure_factor_coef Fsqd
_refine_ls_weighting_details 'calc w=1/[\s^2^(Fo^2^)+(0.0657P)^2^+0.7925P] where P=(Fo^2^+2Fc^2^)/3'
_refine_ls_weighting_scheme calc
_refine_ls_wR_factor_gt 0.1170
_refine_ls_wR_factor_ref 0.1305
_reflns_number_gt 4539
_reflns_number_total 5920
_reflns_threshold_expression >2sigma(I)
_cod_data_source_file ic4004214_si_004_1.cif
_cod_data_source_block co_mimo34
_cod_original_sg_symbol_H-M 'P 21/c'
_cod_database_code 4335063
_audit_block_refno 1334

loop_
_symmetry_equiv_pos_as_xyz
'x, y, z'
'-x, y+1/2, -z+1/2'
'-x, -y, -z'
'x, -y-1/2, z-1/2'

loop_
_atom_site_label
_atom_site_type_symbol
_atom_site_fract_x
_atom_site_fract_y
_atom_site_fract_z
_atom_site_U_iso_or_equiv
_atom_site_adp_type
_atom_site_occupancy
_atom_site_symmetry_multiplicity
_atom_site_calc_flag
_atom_site_refinement_flags
O1 O 0.41235(10) 0.84168(9) 0.43587(5) 0.02046(19) Uani 1 1 d .
O2 O 0.50306(9) 0.69670(8) 0.52052(5) 0.01745(18) Uani 1 1 d .
O3 O 0.01357(9) 0.98805(9) 0.59732(5) 0.01925(19) Uani 1 1 d .
O4 O 0.07260(9) 1.19645(8) 0.58129(5) 0.01716(18) Uani 1 1 d .
O5 O 0.29535(9) 1.04138(8) 0.49349(5) 0.01730(18) Uani 1 1 d .
H5 H 0.3269 0.9961 0.4578 0.026 Uiso 1 1 calc R
N1 N 0.37000(10) 0.89251(10) 0.71530(6) 0.01423(19) Uani 1 1 d .
N2 N 0.23548(11) 0.63077(10) 0.59563(6) 0.0166(2) Uani 1 1 d .
N3 N 0.17081(12) 0.54163(11) 0.74398(7) 0.0207(2) Uani 1 1 d .
N4 N 0.19343(13) 1.17621(11) 0.76417(6) 0.0224(2) Uani 1 1 d .
N5 N 0.19562(12) 1.05980(11) 0.91201(6) 0.0214(2) Uani 1 1 d .
C1 C 0.37069(12) 0.86179(11) 0.57131(7) 0.0139(2) Uani 1 1 d .
C2 C 0.38336(12) 0.79931(11) 0.65146(7) 0.0138(2) Uani 1 1 d .
H2 H 0.4758 0.7615 0.6570 0.017 Uiso 1 1 calc R
C4 C 0.24659(12) 0.96856(11) 0.70246(6) 0.0131(2) Uani 1 1 d .
H4 H 0.1710 0.9049 0.6971 0.016 Uiso 1 1 calc R
C5 C 0.24307(12) 1.04902(11) 0.62676(6) 0.0132(2) Uani 1 1 d .
H5A H 0.2898 1.1337 0.6362 0.016 Uiso 1 1 calc R
C6 C 0.30796(12) 0.97739(11) 0.56161(7) 0.0137(2) Uani 1 1 d .
C7 C 0.42864(12) 0.80103(11) 0.50332(7) 0.0150(2) Uani 1 1 d .
C8 C 0.56389(14) 0.63465(13) 0.45491(8) 0.0217(3) Uani 1 1 d .
H8A H 0.4938 0.6115 0.4156 0.033 Uiso 1 1 calc R
H8B H 0.6111 0.5561 0.4728 0.033 Uiso 1 1 calc R
H8C H 0.6279 0.6943 0.4319 0.033 Uiso 1 1 calc R
C9 C 0.09651(12) 1.07276(11) 0.60086(7) 0.0143(2) Uani 1 1 d .
C10 C -0.06461(13) 1.22178(13) 0.55395(8) 0.0218(3) Uani 1 1 d .
H10A H -0.0819 1.1786 0.5036 0.033 Uiso 1 1 calc R
H10B H -0.0778 1.3154 0.5477 0.033 Uiso 1 1 calc R
H10C H -0.1269 1.1885 0.5921 0.033 Uiso 1 1 calc R
C11 C 0.49128(13) 0.97168(12) 0.72730(7) 0.0186(2) Uani 1 1 d .
H11A H 0.5060 1.0228 0.6802 0.028 Uiso 1 1 calc R
H11B H 0.5689 0.9151 0.7381 0.028 Uiso 1 1 calc R
H11C H 0.4800 1.0301 0.7717 0.028 Uiso 1 1 calc R
C12 C 0.28412(12) 0.68844(11) 0.66061(7) 0.0138(2) Uani 1 1 d .
C13 C 0.15597(13) 0.52780(12) 0.60520(8) 0.0187(2) Uani 1 1 d .
H13 H 0.1194 0.4843 0.5603 0.022 Uiso 1 1 calc R
C14 C 0.12544(13) 0.48279(12) 0.67851(8) 0.0193(2) Uani 1 1 d .
H14 H 0.0706 0.4079 0.6825 0.023 Uiso 1 1 calc R
C15 C 0.25004(13) 0.64432(12) 0.73440(7) 0.0175(2) Uani 1 1 d .
H15 H 0.2845 0.6890 0.7793 0.021 Uiso 1 1 calc R
C16 C 0.22005(12) 1.05034(11) 0.77375(7) 0.0146(2) Uani 1 1 d .
C17 C 0.16872(16) 1.24367(13) 0.82929(8) 0.0250(3) Uani 1 1 d .
H17 H 0.1498 1.3337 0.8251 0.030 Uiso 1 1 calc R
C18 C 0.17007(14) 1.18614(13) 0.90190(8) 0.0212(3) Uani 1 1 d .
H18 H 0.1523 1.2378 0.9462 0.025 Uiso 1 1 calc R
C19 C 0.22125(13) 0.99347(12) 0.84745(7) 0.0177(2) Uani 1 1 d .
H19 H 0.2411 0.9037 0.8519 0.021 Uiso 1 1 calc R

loop_
_atom_site_aniso_label
_atom_site_aniso_U_11
_atom_site_aniso_U_22
_atom_site_aniso_U_33
_atom_site_aniso_U_23
_atom_site_aniso_U_13
_atom_site_aniso_U_12
O1 0.0247(5) 0.0219(4) 0.0150(4) 0.0008(3) 0.0043(3) 0.0028(3)
O2 0.0193(4) 0.0156(4) 0.0178(4) -0.0004(3) 0.0042(3) 0.0031(3)
O3 0.0181(4) 0.0183(4) 0.0213(4) 0.0016(3) 0.0003(3) -0.0026(3)
O4 0.0191(4) 0.0137(4) 0.0185(4) 0.0003(3) -0.0020(3) 0.0029(3)
O5 0.0234(4) 0.0165(4) 0.0122(4) 0.0028(3) 0.0031(3) 0.0020(3)
N1 0.0152(5) 0.0139(4) 0.0135(4) -0.0011(3) -0.0007(3) 0.0004(3)
N2 0.0183(5) 0.0159(4) 0.0158(5) 0.0004(4) 0.0012(4) -0.0005(4)
N3 0.0265(6) 0.0163(5) 0.0194(5) 0.0028(4) 0.0042(4) -0.0011(4)
N4 0.0382(7) 0.0146(5) 0.0148(5) -0.0003(4) 0.0046(4) 0.0045(4)
N5 0.0296(6) 0.0210(5) 0.0136(5) 0.0001(4) 0.0025(4) -0.0010(4)
C1 0.0150(5) 0.0137(5) 0.0132(5) 0.0006(4) 0.0023(4) -0.0003(4)
C2 0.0152(5) 0.0137(5) 0.0125(5) 0.0014(4) 0.0007(4) 0.0009(4)
C4 0.0161(5) 0.0122(5) 0.0110(5) 0.0005(4) 0.0001(4) -0.0002(4)
C5 0.0166(5) 0.0112(5) 0.0118(5) 0.0008(4) 0.0006(4) -0.0002(4)
C6 0.0152(5) 0.0141(5) 0.0119(5) 0.0007(4) 0.0019(4) -0.0014(4)
C7 0.0145(5) 0.0140(5) 0.0167(5) -0.0001(4) 0.0028(4) -0.0012(4)
C8 0.0237(6) 0.0206(6) 0.0214(6) -0.0037(5) 0.0082(5) 0.0040(5)
C9 0.0183(5) 0.0140(5) 0.0108(5) -0.0005(4) 0.0019(4) 0.0020(4)
C10 0.0196(6) 0.0205(6) 0.0249(6) -0.0021(5) -0.0039(5) 0.0070(5)
C11 0.0163(5) 0.0208(6) 0.0186(5) -0.0001(5) -0.0013(4) -0.0030(4)
C12 0.0156(5) 0.0116(5) 0.0144(5) 0.0009(4) 0.0014(4) 0.0025(4)
C13 0.0196(6) 0.0174(5) 0.0192(6) -0.0013(4) 0.0000(4) -0.0018(4)
C14 0.0195(6) 0.0160(5) 0.0227(6) 0.0025(5) 0.0030(5) -0.0021(4)
C15 0.0234(6) 0.0147(5) 0.0146(5) 0.0011(4) 0.0019(4) 0.0010(4)
C16 0.0169(5) 0.0141(5) 0.0128(5) -0.0011(4) 0.0010(4) -0.0006(4)
C17 0.0405(8) 0.0157(6) 0.0190(6) -0.0018(5) 0.0055(5) 0.0039(5)
C18 0.0285(7) 0.0200(6) 0.0154(5) -0.0042(5) 0.0037(5) -0.0017(5)
C19 0.0238(6) 0.0148(5) 0.0147(5) 0.0008(4) 0.0015(4) 0.0000(4)

loop_
_atom_type_symbol
_atom_type_description
_atom_type_scat_dispersion_real
_atom_type_scat_dispersion_imag
_atom_type_scat_source
C C 0.0033 0.0016 'International Tables Vol C Tables 4.2.6.8 and 6.1.1.4'
H H 0.0000 0.0000 'International Tables Vol C Tables 4.2.6.8 and 6.1.1.4'
N N 0.0061 0.0033 'International Tables Vol C Tables 4.2.6.8 and 6.1.1.4'
O O 0.0106 0.0060 'International Tables Vol C Tables 4.2.6.8 and 6.1.1.4'

loop_
_geom_angle_atom_site_label_1
_geom_angle_atom_site_label_2
_geom_angle_atom_site_label_3
_geom_angle
C7 O2 C8 115.56(10)
C9 O4 C10 114.13(10)
C6 O5 H5 109.5
C11 N1 C2 111.86(10)
C11 N1 C4 113.77(10)
C2 N1 C4 109.80(9)
C12 N2 C13 116.63(11)
C15 N3 C14 116.03(11)
C16 N4 C17 116.32(11)
C19 N5 C18 115.73(11)
C6 C1 C7 118.35(11)
C6 C1 C2 120.47(10)
C7 C1 C2 121.15(10)
N1 C2 C1 112.91(10)
N1 C2 C12 109.75(10)
C1 C2 C12 112.37(10)
N1 C2 H2 107.2
C1 C2 H2 107.2
C12 C2 H2 107.2
N1 C4 C16 110.37(9)
N1 C4 C5 113.98(9)
C16 C4 C5 112.30(10)
N1 C4 H4 106.6
C16 C4 H4 106.6
C5 C4 H4 106.6
C6 C5 C9 107.20(9)
C6 C5 C4 111.31(10)
C9 C5 C4 108.75(9)
C6 C5 H5A 109.8
C9 C5 H5A 109.8
C4 C5 H5A 109.8
O5 C6 C1 124.56(11)
O5 C6 C5 112.00(10)
C1 C6 C5 123.44(10)
O1 C7 O2 122.21(11)
O1 C7 C1 123.98(11)
O2 C7 C1 113.80(10)
O2 C8 H8A 109.5
O2 C8 H8B 109.5
H8A C8 H8B 109.5
O2 C8 H8C 109.5
H8A C8 H8C 109.5
H8B C8 H8C 109.5
O3 C9 O4 124.45(12)
O3 C9 C5 122.95(11)
O4 C9 C5 112.58(10)
O4 C10 H10A 109.5
O4 C10 H10B 109.5
H10A C10 H10B 109.5
O4 C10 H10C 109.5
H10A C10 H10C 109.5
H10B C10 H10C 109.5
N1 C11 H11A 109.5
N1 C11 H11B 109.5
H11A C11 H11B 109.5
N1 C11 H11C 109.5
H11A C11 H11C 109.5
H11B C11 H11C 109.5
N2 C12 C15 121.03(11)
N2 C12 C2 117.65(10)
C15 C12 C2 121.24(10)
N2 C13 C14 121.95(12)
N2 C13 H13 119.0
C14 C13 H13 119.0
N3 C14 C13 121.97(12)
N3 C14 H14 119.0
C13 C14 H14 119.0
N3 C15 C12 122.35(11)
N3 C15 H15 118.8
C12 C15 H15 118.8
N4 C16 C19 121.11(11)
N4 C16 C4 118.86(10)
C19 C16 C4 120.02(11)
N4 C17 C18 121.99(12)
N4 C17 H17 119.0
C18 C17 H17 119.0
N5 C18 C17 122.12(12)
N5 C18 H18 118.9
C17 C18 H18 118.9
N5 C19 C16 122.73(12)
N5 C19 H19 118.6
C16 C19 H19 118.6

loop_
_geom_bond_atom_site_label_1
_geom_bond_atom_site_label_2
_geom_bond_distance
O1 C7 1.2341(15)
O2 C7 1.3333(15)
O2 C8 1.4466(15)
O3 C9 1.2023(15)
O4 C9 1.3387(15)
O4 C10 1.4501(16)
O5 C6 1.3425(14)
O5 H5 0.8400
N1 C11 1.4654(17)
N1 C2 1.4664(16)
N1 C4 1.4669(16)
N2 C12 1.3363(16)
N2 C13 1.3388(16)
N3 C15 1.3349(17)
N3 C14 1.3385(18)
N4 C16 1.3346(16)
N4 C17 1.3457(17)
N5 C19 1.3338(16)
N5 C18 1.3384(18)
C1 C6 1.3537(17)
C1 C7 1.4610(17)
C1 C2 1.5178(17)
C2 C12 1.5236(17)
C2 H2 1.0000
C4 C16 1.5161(16)
C4 C5 1.5392(16)
C4 H4 1.0000
C5 C6 1.5050(16)
C5 C9 1.5279(18)
C5 H5A 1.0000
C8 H8A 0.9800
C8 H8B 0.9800
C8 H8C 0.9800
C10 H10A 0.9800
C10 H10B 0.9800
C10 H10C 0.9800
C11 H11A 0.9800
C11 H11B 0.9800
C11 H11C 0.9800
C12 C15 1.3977(17)
C13 C14 1.3838(19)
C13 H13 0.9500
C14 H14 0.9500
C15 H15 0.9500
C16 C19 1.3918(17)
C17 C18 1.3779(19)
C17 H17 0.9500
C18 H18 0.9500
C19 H19 0.9500

loop_
_geom_torsion_atom_site_label_1
_geom_torsion_atom_site_label_2
_geom_torsion_atom_site_label_3
_geom_torsion_atom_site_label_4
_geom_torsion
C11 N1 C2 C1 -75.38(12)
C4 N1 C2 C1 51.92(12)
C11 N1 C2 C12 158.40(10)
C4 N1 C2 C12 -74.30(12)
C6 C1 C2 N1 -21.48(15)
C7 C1 C2 N1 156.83(10)
C6 C1 C2 C12 103.33(13)
C7 C1 C2 C12 -78.36(14)
C11 N1 C4 C16 -62.56(12)
C2 N1 C4 C16 171.22(9)
C11 N1 C4 C5 64.90(12)
C2 N1 C4 C5 -61.32(12)
N1 C4 C5 C6 36.95(13)
C16 C4 C5 C6 163.41(10)
N1 C4 C5 C9 154.83(9)
C16 C4 C5 C9 -78.71(12)
C7 C1 C6 O5 -0.29(18)
C2 C1 C6 O5 178.07(10)
C7 C1 C6 C5 179.34(10)
C2 C1 C6 C5 -2.30(18)
C9 C5 C6 O5 55.78(12)
C4 C5 C6 O5 174.60(9)
C9 C5 C6 C1 -123.90(12)
C4 C5 C6 C1 -5.08(16)
C8 O2 C7 O1 0.25(17)
C8 O2 C7 C1 -179.17(10)
C6 C1 C7 O1 -7.73(18)
C2 C1 C7 O1 173.92(11)
C6 C1 C7 O2 171.68(11)
C2 C1 C7 O2 -6.67(16)
C10 O4 C9 O3 -0.53(17)
C10 O4 C9 C5 178.09(10)
C6 C5 C9 O3 72.44(14)
C4 C5 C9 O3 -48.02(14)
C6 C5 C9 O4 -106.21(11)
C4 C5 C9 O4 133.33(10)
C13 N2 C12 C15 -1.56(17)
C13 N2 C12 C2 175.41(10)
N1 C2 C12 N2 149.20(10)
C1 C2 C12 N2 22.68(14)
N1 C2 C12 C15 -33.83(15)
C1 C2 C12 C15 -160.36(11)
C12 N2 C13 C14 -0.06(18)
C15 N3 C14 C13 -1.64(19)
N2 C13 C14 N3 1.8(2)
C14 N3 C15 C12 -0.01(18)
N2 C12 C15 N3 1.68(19)
C2 C12 C15 N3 -175.18(11)
C17 N4 C16 C19 0.24(19)
C17 N4 C16 C4 179.05(12)
N1 C4 C16 N4 130.40(12)
C5 C4 C16 N4 2.02(16)
N1 C4 C16 C19 -50.77(14)
C5 C4 C16 C19 -179.15(11)
C16 N4 C17 C18 -0.3(2)
C19 N5 C18 C17 0.8(2)
N4 C17 C18 N5 -0.2(2)
C18 N5 C19 C16 -0.84(19)
N4 C16 C19 N5 0.4(2)
C4 C16 C19 N5 -178.44(11)
